data_4089102
loop_
_publ_author_name
'Paul, Daniel'
'Beiring, Bernhard'
'Plois, Markus'
'Ortega, Nuria'
'Kock, Slawomir'
'Schl\"uns, Danny'
'Neugebauer, Johannes'
'Wolf, Robert'
'Glorius, Frank'

_publ_section_title
;
 A Cyclometalated Ruthenium-NHC Precatalyst for the Asymmetric
 Hydrogenation of (Hetero)arenes and Its Activation Pathway
;
_journal_issue 20
_journal_name_full Organometallics
_journal_page_first 3641
_journal_paper_doi 10.1021/acs.organomet.6b00702
_journal_volume 35
_journal_year 2016
_chemical_absolute_configuration ad
_chemical_formula_sum 'C58 H58 N4 O Ru'
_chemical_formula_weight 928.15
_space_group_IT_number 19
_space_group_name_Hall 'P 2ac 2ab'
_space_group_name_H-M_alt 'P 21 21 21'
_symmetry_cell_setting orthorhombic
_symmetry_space_group_name_H-M 'P 21 21 21'
_atom_sites_solution_hydrogens geom
_atom_sites_solution_primary direct
_atom_sites_solution_secondary difmap
_audit_creation_method SHELXL-97
_cell_angle_alpha 90.00
_cell_angle_beta 90.00
_cell_angle_gamma 90.00
_cell_formula_units_Z 4
_cell_length_a 11.10120(10)
_cell_length_b 13.10640(10)
_cell_length_c 31.3204(3)
_cell_measurement_reflns_used 7379
_cell_measurement_temperature 153(2)
_cell_measurement_theta_max 71.58
_cell_measurement_theta_min 2.82
_cell_volume 4557.02(7)
_computing_cell_refinement 'SAINT (Bruker AXS, 2000)'
_computing_data_collection 'SMART (Bruker AXS, 2000)'
_computing_data_reduction 'SAINT,SADABS (Bruker AXS, 2000)'
_computing_molecular_graphics
; 
 ? 
;
_computing_structure_refinement 'SHELXL-97 (Sheldrick, 1997)'
_computing_structure_solution 'SHELXS-97 (Sheldrick, 1990)'
_diffrn_ambient_temperature 153(1)
_diffrn_detector_area_resol_mean 80
_diffrn_measured_fraction_theta_full 0.952
_diffrn_measured_fraction_theta_max 0.952
_diffrn_measurement_device_type 'CCD area detector'
_diffrn_measurement_method '\w and \f scans'
_diffrn_radiation_monochromator goebel-mirror
_diffrn_radiation_source 'rotating anode'
_diffrn_radiation_type CuK\a
_diffrn_radiation_wavelength 1.54178
_diffrn_reflns_av_R_equivalents 0.0453
_diffrn_reflns_av_sigmaI/netI 0.0385
_diffrn_reflns_limit_h_max 13
_diffrn_reflns_limit_h_min -12
_diffrn_reflns_limit_k_max 16
_diffrn_reflns_limit_k_min -16
_diffrn_reflns_limit_l_max 31
_diffrn_reflns_limit_l_min -38
_diffrn_reflns_number 26867
_diffrn_reflns_theta_full 71.83
_diffrn_reflns_theta_max 71.83
_diffrn_reflns_theta_min 2.82
_exptl_absorpt_coefficient_mu 3.138
_exptl_absorpt_correction_T_max 0.7241
_exptl_absorpt_correction_T_min 0.3029
_exptl_absorpt_correction_type multi-scan
_exptl_crystal_colour yellow
_exptl_crystal_density_diffrn 1.353
_exptl_crystal_density_method 'not measured'
_exptl_crystal_description block
_exptl_crystal_F_000 1944
_exptl_crystal_size_max 0.50
_exptl_crystal_size_mid 0.26
_exptl_crystal_size_min 0.11
_refine_diff_density_max 0.834
_refine_diff_density_min -0.440
_refine_diff_density_rms 0.070
_refine_ls_abs_structure_details 'Flack H D (1983), Acta Cryst. A39, 876-881'
_refine_ls_abs_structure_Flack 0.000(6)
_refine_ls_extinction_method none
_refine_ls_goodness_of_fit_ref 1.023
_refine_ls_hydrogen_treatment mixed
_refine_ls_matrix_type full
_refine_ls_number_parameters 601
_refine_ls_number_reflns 8145
_refine_ls_number_restraints 3
_refine_ls_restrained_S_all 1.029
_refine_ls_R_factor_all 0.0371
_refine_ls_R_factor_gt 0.0347
_refine_ls_shift/su_max 0
_refine_ls_shift/su_mean 0.005
_refine_ls_structure_factor_coef Fsqd
_refine_ls_weighting_details 'calc w=1/[\s^2^(Fo^2^)+(0.0620P)^2^+0.0000P] where P=(Fo^2^+2Fc^2^)/3'
_refine_ls_weighting_scheme calc
_refine_ls_wR_factor_gt 0.0876
_refine_ls_wR_factor_ref 0.0887
_reflns_number_gt 7663
_reflns_number_total 8145
_reflns_threshold_expression >2sigma(I)
_cod_data_source_file om6b00702_si_004.cif
_cod_data_source_block rw070311
_cod_original_sg_symbol_H-M P2(1)2(1)2(1)
_cod_database_code 4089102

loop_
_symmetry_equiv_pos_as_xyz
'x, y, z'
'-x+1/2, -y, z+1/2'
'-x, y+1/2, -z+1/2'
'x+1/2, -y+1/2, -z'

loop_
_atom_site_label
_atom_site_type_symbol
_atom_site_fract_x
_atom_site_fract_y
_atom_site_fract_z
_atom_site_U_iso_or_equiv
_atom_site_adp_type
_atom_site_occupancy
_atom_site_symmetry_multiplicity
_atom_site_calc_flag
_atom_site_refinement_flags
C1 C 0.9631(3) 0.1920(3) 0.84225(9) 0.0239(6) Uani 1 1 d .
C2 C 1.1056(3) 0.2213(2) 0.78871(9) 0.0284(6) Uani 1 1 d .
H2A H 1.1692 0.1684 0.7888 0.034 Uiso 1 1 calc R
H2B H 1.1358 0.2830 0.7739 0.034 Uiso 1 1 calc R
C3 C 0.9891(3) 0.1820(3) 0.76854(10) 0.0289(7) Uani 1 1 d .
H3A H 0.9469 0.2366 0.7526 0.035 Uiso 1 1 calc R
H3B H 1.0046 0.1238 0.7492 0.035 Uiso 1 1 calc R
C4 C 1.1473(3) 0.2631(3) 0.86705(11) 0.0275(7) Uani 1 1 d .
H4 H 1.1899 0.1973 0.8728 0.033 Uiso 1 1 calc R
C5 C 1.0676(3) 0.2857(3) 0.90614(11) 0.0272(7) Uani 1 1 d .
C6 C 0.8026(3) 0.1040(2) 0.80176(10) 0.0285(7) Uani 1 1 d .
H6 H 0.8056 0.0610 0.7754 0.034 Uiso 1 1 calc R
C7 C 0.7036(3) 0.1834(3) 0.79494(12) 0.0373(8) Uani 1 1 d .
H7A H 0.6950 0.2250 0.8208 0.056 Uiso 1 1 calc R
H7B H 0.6272 0.1488 0.7889 0.056 Uiso 1 1 calc R
H7C H 0.7250 0.2274 0.7708 0.056 Uiso 1 1 calc R
C8 C 1.2423(3) 0.3404(3) 0.85421(10) 0.0266(7) Uani 1 1 d .
C9 C 1.3594(3) 0.3080(3) 0.85202(10) 0.0311(7) Uani 1 1 d .
H9 H 1.3766 0.2386 0.8583 0.037 Uiso 1 1 calc R
C10 C 1.4546(3) 0.3724(3) 0.84099(12) 0.0376(9) Uani 1 1 d .
H10 H 1.5347 0.3470 0.8400 0.045 Uiso 1 1 calc R
C11 C 1.4315(3) 0.4722(3) 0.83161(12) 0.0387(9) Uani 1 1 d .
H11 H 1.4961 0.5165 0.8245 0.046 Uiso 1 1 calc R
C53 C 1.1990(4) -0.0347(2) 0.82339(12) 0.0352(8) Uani 1 1 d .
C12 C 1.2880(4) 0.6132(3) 0.82256(12) 0.0382(8) Uani 1 1 d .
H12 H 1.3523 0.6571 0.8146 0.046 Uiso 1 1 calc R
C13 C 1.1740(4) 0.6508(3) 0.82419(13) 0.0430(9) Uani 1 1 d .
H13 H 1.1595 0.7207 0.8181 0.052 Uiso 1 1 calc R
C14 C 1.0772(4) 0.5861(3) 0.83486(12) 0.0392(9) Uani 1 1 d .
H14 H 0.9976 0.6127 0.8358 0.047 Uiso 1 1 calc R
C15 C 1.0970(3) 0.4856(3) 0.84380(10) 0.0317(7) Uani 1 1 d .
H15 H 1.0305 0.4425 0.8501 0.038 Uiso 1 1 calc R
C52 C 1.1002(5) -0.0547(2) 0.79672(12) 0.0467(10) Uani 1 1 d .
H52 H 1.0229 -0.0649 0.8090 0.056 Uiso 1 1 calc R
C48 C 1.4163(4) 0.0005(3) 0.83050(17) 0.0572(13) Uani 1 1 d .
H48 H 1.4935 0.0083 0.8178 0.069 Uiso 1 1 calc R
C16 C 1.2153(3) 0.4445(3) 0.84383(10) 0.0271(7) Uani 1 1 d .
C17 C 1.3127(3) 0.5103(3) 0.83240(11) 0.0321(7) Uani 1 1 d .
C45 C 1.1899(3) -0.0225(2) 0.86874(11) 0.0292(7) Uani 1 1 d .
C28 C 0.9918(3) 0.0976(3) 0.93734(10) 0.0249(6) Uani 1 1 d .
C29 C 1.0792(3) 0.0526(3) 1.00244(12) 0.0454(10) Uani 1 1 d .
H29A H 1.0509 0.0300 1.0309 0.054 Uiso 1 1 calc R
H29B H 1.1562 0.0899 1.0056 0.054 Uiso 1 1 calc R
C46 C 1.2903(3) 0.0005(3) 0.89207(13) 0.0402(9) Uani 1 1 d .
H46 H 1.2832 0.0100 0.9220 0.048 Uiso 1 1 calc R
C30 C 1.0912(4) -0.0367(3) 0.97171(11) 0.0458(9) Uani 1 1 d .
H30A H 1.1746 -0.0634 0.9709 0.055 Uiso 1 1 calc R
H30B H 1.0349 -0.0927 0.9790 0.055 Uiso 1 1 calc R
C31 C 0.9536(3) 0.2135(3) 0.99767(11) 0.0355(8) Uani 1 1 d .
H31 H 1.0284 0.2552 1.0015 0.043 Uiso 1 1 calc R
C32 C 0.8934(4) 0.2019(4) 1.04122(10) 0.0465(9) Uani 1 1 d .
H32A H 0.8212 0.1594 1.0384 0.070 Uiso 1 1 calc R
H32B H 0.8706 0.2694 1.0521 0.070 Uiso 1 1 calc R
H32C H 0.9497 0.1696 1.0612 0.070 Uiso 1 1 calc R
C33 C 1.0666(3) -0.0366(3) 0.88944(11) 0.0303(8) Uani 1 1 d .
H33 H 1.0056 -0.0045 0.8702 0.036 Uiso 1 1 calc R
C34 C 1.0346(4) -0.1505(3) 0.89338(15) 0.0450(10) Uani 1 1 d .
H34A H 1.0968 -0.1855 0.9101 0.067 Uiso 1 1 calc R
H34B H 1.0299 -0.1809 0.8648 0.067 Uiso 1 1 calc R
H34C H 0.9566 -0.1577 0.9077 0.067 Uiso 1 1 calc R
C35 C 0.8747(3) 0.2665(3) 0.96479(11) 0.0324(8) Uani 1 1 d .
C36 C 0.7651(3) 0.2177(3) 0.95130(10) 0.0286(7) Uani 1 1 d .
C37 C 0.7162(3) 0.2577(3) 0.91264(12) 0.0326(8) Uani 1 1 d .
C38 C 0.7764(3) 0.3411(3) 0.89437(13) 0.0349(8) Uani 1 1 d .
C39 C 0.8277(4) 0.5221(3) 0.91582(16) 0.0536(12) Uani 1 1 d .
H39 H 0.7940 0.5484 0.8902 0.064 Uiso 1 1 calc R
C40 C 0.8776(5) 0.5882(4) 0.94567(19) 0.0704(17) Uani 1 1 d .
H40 H 0.8778 0.6596 0.9404 0.084 Uiso 1 1 calc R
C41 C 0.9263(5) 0.5511(4) 0.98263(18) 0.0697(16) Uani 1 1 d .
H41 H 0.9594 0.5969 1.0030 0.084 Uiso 1 1 calc R
C47 C 1.4044(4) 0.0107(3) 0.87262(17) 0.0549(12) Uani 1 1 d .
H47 H 1.4731 0.0249 0.8897 0.066 Uiso 1 1 calc R
C42 C 0.9277(4) 0.4458(4) 0.99062(15) 0.0522(11) Uani 1 1 d .
H42 H 0.9625 0.4204 1.0162 0.063 Uiso 1 1 calc R
C43 C 0.8783(3) 0.3787(3) 0.96109(12) 0.0375(9) Uani 1 1 d .
C51 C 1.1136(7) -0.0597(3) 0.75315(15) 0.0683(16) Uani 1 1 d .
H51 H 1.0452 -0.0717 0.7356 0.082 Uiso 1 1 calc R
C44 C 0.8270(3) 0.4174(3) 0.92328(13) 0.0392(9) Uani 1 1 d .
C18 C 0.7744(3) 0.0328(3) 0.83894(11) 0.0262(7) Uani 1 1 d .
C19 C 0.7979(3) 0.0629(2) 0.88065(11) 0.0252(7) Uani 1 1 d .
C20 C 0.7617(3) -0.0094(3) 0.91271(11) 0.0328(8) Uani 1 1 d .
H20 H 0.7734 0.0085 0.9418 0.039 Uiso 1 1 calc R
C21 C 0.7120(3) -0.1013(3) 0.90395(13) 0.0355(8) Uani 1 1 d .
H21 H 0.6898 -0.1450 0.9268 0.043 Uiso 1 1 calc R
C22 C 0.6464(4) -0.2307(3) 0.85184(15) 0.0489(10) Uani 1 1 d .
H22 H 0.6298 -0.2770 0.8744 0.059 Uiso 1 1 calc R
C23 C 0.6252(4) -0.2598(3) 0.81077(16) 0.0567(12) Uani 1 1 d .
H23 H 0.5960 -0.3263 0.8047 0.068 Uiso 1 1 calc R
C24 C 0.6471(3) -0.1900(3) 0.77743(14) 0.0475(10) Uani 1 1 d .
H24 H 0.6279 -0.2087 0.7489 0.057 Uiso 1 1 calc R
C25 C 0.6950(3) -0.0968(3) 0.78534(12) 0.0363(8) Uani 1 1 d .
H25 H 0.7112 -0.0521 0.7622 0.044 Uiso 1 1 calc R
C54 C 1.3147(5) -0.0219(3) 0.80413(15) 0.0535(12) Uani 1 1 d .
C26 C 0.7219(3) -0.0641(3) 0.82826(11) 0.0302(7) Uani 1 1 d .
C27 C 0.6924(3) -0.1336(3) 0.86142(13) 0.0369(8) Uani 1 1 d .
C49 C 1.3242(7) -0.0308(4) 0.7594(2) 0.087(2) Uani 1 1 d .
H49 H 1.4012 -0.0249 0.7464 0.104 Uiso 1 1 calc R
C50 C 1.2269(9) -0.0473(5) 0.73444(18) 0.100(3) Uani 1 1 d .
H50 H 1.2354 -0.0505 0.7043 0.119 Uiso 1 1 calc R
N1 N 1.0641(2) 0.2448(2) 0.83233(8) 0.0263(6) Uani 1 1 d .
N2 N 0.9201(2) 0.1501(2) 0.80664(8) 0.0261(6) Uani 1 1 d .
N3 N 0.9885(2) 0.1143(2) 0.98059(9) 0.0316(6) Uani 1 1 d .
N4 N 1.0577(3) 0.0139(2) 0.93081(9) 0.0328(7) Uani 1 1 d .
Ru1 Ru 0.89652(2) 0.196824(17) 0.902050(7) 0.02275(7) Uani 1 1 d .
O1 O 0.4235(7) 0.6475(5) 0.9306(2) 0.148(2) Uani 1 1 d .
C55 C 0.3104(7) 0.5968(5) 0.9504(2) 0.0869(19) Uani 1 1 d D
H55A H 0.3321 0.5417 0.9706 0.104 Uiso 1 1 calc R
H55B H 0.2558 0.5694 0.9282 0.104 Uiso 1 1 calc R
C56 C 0.2557(8) 0.6876(6) 0.9732(2) 0.119(3) Uani 1 1 d D
H56A H 0.1667 0.6822 0.9731 0.142 Uiso 1 1 calc R
H56B H 0.2835 0.6896 1.0032 0.142 Uiso 1 1 calc R
C57 C 0.2905(4) 0.7737(3) 0.95248(15) 0.0510(11) Uani 1 1 d D
H57A H 0.3227 0.8232 0.9735 0.061 Uiso 1 1 calc R
H57B H 0.2196 0.8051 0.9385 0.061 Uiso 1 1 calc R
C58 C 0.3780(6) 0.7534(4) 0.92192(19) 0.0792(17) Uani 1 1 d D
H58A H 0.4446 0.8034 0.9241 0.095 Uiso 1 1 calc R
H58B H 0.3431 0.7574 0.8929 0.095 Uiso 1 1 calc R
H5A H 1.108(4) 0.266(3) 0.9306(11) 0.029(9) Uiso 1 1 d .
H5B H 1.043(3) 0.352(3) 0.9062(11) 0.015(8) Uiso 1 1 d .
H37 H 0.651(4) 0.233(3) 0.8961(14) 0.052(13) Uiso 1 1 d .
H36 H 0.739(4) 0.162(3) 0.9665(12) 0.036(11) Uiso 1 1 d .
H38 H 0.757(4) 0.355(3) 0.8695(14) 0.041(12) Uiso 1 1 d .

loop_
_atom_site_aniso_label
_atom_site_aniso_U_11
_atom_site_aniso_U_22
_atom_site_aniso_U_33
_atom_site_aniso_U_23
_atom_site_aniso_U_13
_atom_site_aniso_U_12
C1 0.0243(15) 0.0231(14) 0.0244(14) 0.0012(14) 0.0031(11) 0.0015(15)
C2 0.0272(15) 0.0319(16) 0.0261(15) -0.0022(12) 0.0045(13) 0.0001(16)
C3 0.0305(16) 0.0288(17) 0.0272(16) -0.0020(14) 0.0031(12) -0.0015(15)
C4 0.0240(16) 0.0263(15) 0.0321(17) 0.0011(14) 0.0021(12) -0.0022(14)
C5 0.0195(14) 0.0342(18) 0.0279(16) -0.0019(16) 0.0026(12) -0.0107(13)
C6 0.0263(16) 0.0282(16) 0.0310(17) -0.0011(14) -0.0040(12) -0.0031(15)
C7 0.0304(17) 0.0360(19) 0.046(2) 0.0074(17) -0.0060(14) 0.0011(17)
C8 0.0251(16) 0.0327(16) 0.0222(15) -0.0002(13) 0.0023(11) -0.0020(14)
C9 0.0280(16) 0.0339(16) 0.0314(16) 0.0025(16) 0.0016(12) 0.0018(17)
C10 0.0219(17) 0.048(2) 0.043(2) -0.0010(18) 0.0029(14) -0.0024(17)
C11 0.034(2) 0.043(2) 0.039(2) -0.0001(17) 0.0094(14) -0.0126(17)
C53 0.043(2) 0.0175(15) 0.045(2) -0.0014(15) 0.0100(16) 0.0086(16)
C12 0.049(2) 0.0317(18) 0.0337(19) 0.0045(16) -0.0003(16) -0.0077(19)
C13 0.057(3) 0.0323(18) 0.040(2) 0.0048(17) -0.0014(18) 0.004(2)
C14 0.041(2) 0.0403(19) 0.0360(19) 0.0003(17) -0.0044(14) 0.0084(19)
C15 0.0288(16) 0.0360(17) 0.0303(16) 0.0007(14) 0.0012(14) -0.0032(18)
C52 0.076(3) 0.0210(14) 0.043(2) -0.0061(15) -0.005(2) 0.008(2)
C48 0.033(2) 0.050(2) 0.089(4) 0.019(2) 0.030(2) 0.011(2)
C16 0.0272(17) 0.0291(16) 0.0250(16) -0.0047(14) -0.0010(12) -0.0044(15)
C17 0.0331(18) 0.0339(17) 0.0292(18) -0.0006(15) 0.0007(13) -0.0099(17)
C45 0.0238(17) 0.0257(15) 0.0380(19) 0.0013(14) 0.0027(13) 0.0061(15)
C28 0.0124(13) 0.0336(16) 0.0286(16) 0.0062(14) 0.0019(11) -0.0007(14)
C29 0.034(2) 0.069(3) 0.0334(19) 0.0096(19) -0.0004(14) 0.010(2)
C46 0.0265(19) 0.0413(19) 0.053(2) 0.0082(17) -0.0016(15) 0.0057(17)
C30 0.045(2) 0.058(2) 0.0335(19) 0.0173(18) 0.0048(17) 0.017(2)
C31 0.0268(17) 0.050(2) 0.0296(17) -0.0041(17) 0.0005(12) -0.0034(18)
C32 0.047(2) 0.065(2) 0.0269(16) -0.0011(19) 0.0045(16) 0.005(3)
C33 0.0221(16) 0.0309(17) 0.0377(19) -0.0010(14) 0.0039(12) 0.0025(14)
C34 0.034(2) 0.0342(18) 0.067(3) 0.0038(19) 0.0143(17) 0.0009(17)
C35 0.0304(19) 0.0388(17) 0.0279(17) -0.0090(14) 0.0077(13) -0.0011(15)
C36 0.0248(16) 0.0330(18) 0.0281(16) -0.0013(14) 0.0074(12) 0.0019(15)
C37 0.0182(16) 0.0359(17) 0.044(2) -0.0013(15) 0.0023(13) 0.0070(15)
C38 0.0318(18) 0.0353(17) 0.037(2) 0.0041(16) 0.0045(15) 0.0086(16)
C39 0.061(3) 0.034(2) 0.066(3) -0.0029(19) 0.025(2) 0.006(2)
C40 0.089(4) 0.035(2) 0.087(4) -0.021(3) 0.039(3) -0.014(3)
C41 0.089(4) 0.051(3) 0.068(3) -0.031(3) 0.029(3) -0.024(3)
C47 0.0252(19) 0.045(2) 0.095(4) 0.019(2) 0.003(2) 0.002(2)
C42 0.049(3) 0.058(2) 0.050(2) -0.024(2) 0.0199(18) -0.014(2)
C43 0.033(2) 0.0394(18) 0.040(2) -0.0084(16) 0.0154(15) -0.0034(18)
C51 0.134(5) 0.0292(18) 0.042(2) -0.0116(18) -0.010(3) 0.019(3)
C44 0.035(2) 0.0333(18) 0.049(2) -0.0031(17) 0.0204(16) 0.0012(18)
C18 0.0177(15) 0.0281(16) 0.0329(17) 0.0026(14) 0.0009(11) 0.0046(14)
C19 0.0141(14) 0.0247(15) 0.0367(18) 0.0002(14) 0.0004(12) 0.0008(14)
C20 0.0231(16) 0.0377(18) 0.038(2) 0.0041(15) -0.0011(13) -0.0006(16)
C21 0.0259(16) 0.0341(17) 0.047(2) 0.0152(19) 0.0052(15) -0.0030(15)
C22 0.043(2) 0.0360(19) 0.068(3) 0.003(2) 0.0123(19) -0.0140(18)
C23 0.054(3) 0.042(2) 0.074(3) -0.020(2) 0.023(2) -0.024(2)
C24 0.0386(19) 0.044(2) 0.060(2) -0.019(2) 0.0087(17) -0.011(2)
C25 0.0282(17) 0.0371(18) 0.044(2) -0.0070(16) 0.0080(14) -0.0023(17)
C54 0.067(3) 0.0306(19) 0.063(3) 0.0092(19) 0.036(2) 0.019(2)
C26 0.0169(15) 0.0329(17) 0.0408(19) -0.0045(15) 0.0028(12) -0.0022(15)
C27 0.0234(17) 0.0343(18) 0.053(2) 0.0006(17) 0.0053(15) -0.0014(16)
C49 0.132(6) 0.059(3) 0.069(4) 0.015(3) 0.064(4) 0.036(4)
C50 0.203(9) 0.060(3) 0.036(3) 0.000(3) 0.035(4) 0.048(5)
N1 0.0278(14) 0.0281(13) 0.0230(13) -0.0026(11) 0.0049(10) -0.0066(12)
N2 0.0268(15) 0.0251(12) 0.0265(13) -0.0002(11) 0.0020(10) -0.0022(12)
N3 0.0258(14) 0.0440(16) 0.0248(14) 0.0029(13) 0.0020(10) 0.0020(14)
N4 0.0250(14) 0.0410(16) 0.0326(16) 0.0075(14) 0.0028(11) 0.0053(13)
Ru1 0.01840(11) 0.02529(11) 0.02457(11) 0.00013(10) 0.00205(8) -0.00143(11)
O1 0.156(6) 0.113(4) 0.175(6) 0.039(4) -0.005(5) -0.009(4)
C55 0.104(5) 0.076(4) 0.081(4) 0.007(3) 0.002(4) -0.024(4)
C56 0.124(6) 0.136(7) 0.095(5) 0.022(5) 0.035(4) 0.041(6)
C57 0.052(3) 0.047(2) 0.054(3) -0.008(2) -0.001(2) 0.011(2)
C58 0.088(5) 0.067(3) 0.082(4) -0.011(3) -0.006(3) 0.009(3)

loop_
_atom_type_symbol
_atom_type_description
_atom_type_scat_dispersion_real
_atom_type_scat_dispersion_imag
_atom_type_scat_source
C C 0.0181 0.0091 'International Tables Vol C Tables 4.2.6.8 and 6.1.1.4'
H H 0.0000 0.0000 'International Tables Vol C Tables 4.2.6.8 and 6.1.1.4'
N N 0.0311 0.0180 'International Tables Vol C Tables 4.2.6.8 and 6.1.1.4'
O O 0.0492 0.0322 'International Tables Vol C Tables 4.2.6.8 and 6.1.1.4'
Ru Ru 0.0552 3.2960 'International Tables Vol C Tables 4.2.6.8 and 6.1.1.4'

loop_
_geom_angle_atom_site_label_1
_geom_angle_atom_site_label_2
_geom_angle_atom_site_label_3
_geom_angle
N2 C1 N1 108.4(3)
N2 C1 Ru1 131.3(2)
N1 C1 Ru1 120.1(2)
N1 C2 C3 100.9(3)
N2 C3 C2 101.6(2)
N1 C4 C8 110.8(3)
N1 C4 C5 105.2(3)
C8 C4 C5 118.8(3)
C4 C5 Ru1 110.0(2)
N2 C6 C18 111.1(3)
N2 C6 C7 112.3(3)
C18 C6 C7 112.1(3)
C9 C8 C16 118.8(3)
C9 C8 C4 117.8(3)
C16 C8 C4 123.4(3)
C8 C9 C10 123.0(4)
C11 C10 C9 119.3(4)
C10 C11 C17 120.8(3)
C52 C53 C54 118.3(4)
C52 C53 C45 123.8(4)
C54 C53 C45 118.0(4)
C13 C12 C17 121.3(4)
C12 C13 C14 120.1(4)
C15 C14 C13 120.4(4)
C14 C15 C16 121.0(3)
C51 C52 C53 121.0(5)
C47 C48 C54 121.0(4)
C15 C16 C17 118.1(3)
C15 C16 C8 123.7(3)
C17 C16 C8 118.2(3)
C11 C17 C12 121.1(4)
C11 C17 C16 119.9(3)
C12 C17 C16 119.0(4)
C46 C45 C53 119.8(3)
C46 C45 C33 122.1(3)
C53 C45 C33 118.1(3)
N4 C28 N3 107.2(3)
N4 C28 Ru1 137.5(2)
N3 C28 Ru1 115.3(2)
N3 C29 C30 100.9(3)
C45 C46 C47 121.4(4)
N4 C30 C29 100.4(3)
N3 C31 C35 108.2(3)
N3 C31 C32 110.8(3)
C35 C31 C32 113.5(3)
N4 C33 C45 112.6(3)
N4 C33 C34 110.7(3)
C45 C33 C34 111.0(3)
C36 C35 C43 116.3(3)
C36 C35 C31 118.9(3)
C43 C35 C31 119.5(3)
C36 C35 Ru1 69.07(18)
C43 C35 Ru1 110.1(2)
C31 C35 Ru1 110.8(2)
C37 C36 C35 114.1(3)
C37 C36 Ru1 72.22(19)
C35 C36 Ru1 72.06(18)
C38 C37 C36 116.8(3)
C38 C37 Ru1 77.7(2)
C36 C37 Ru1 69.23(18)
C37 C38 C44 117.6(4)
C37 C38 Ru1 66.3(2)
C44 C38 Ru1 105.8(3)
C44 C39 C40 120.3(5)
C41 C40 C39 120.3(5)
C40 C41 C42 120.4(5)
C48 C47 C46 120.5(4)
C43 C42 C41 120.0(5)
C42 C43 C44 119.4(4)
C42 C43 C35 126.1(4)
C44 C43 C35 114.5(3)
C52 C51 C50 120.6(6)
C39 C44 C43 119.6(4)
C39 C44 C38 124.9(4)
C43 C44 C38 115.4(3)
C19 C18 C26 123.1(3)
C19 C18 C6 120.4(3)
C26 C18 C6 116.5(3)
C18 C19 C20 114.7(3)
C18 C19 Ru1 127.8(2)
C20 C19 Ru1 117.2(2)
C21 C20 C19 124.0(3)
C20 C21 C27 121.3(3)
C23 C22 C27 121.2(4)
C22 C23 C24 119.2(4)
C25 C24 C23 121.1(4)
C24 C25 C26 121.3(4)
C49 C54 C53 118.5(6)
C49 C54 C48 122.2(5)
C53 C54 C48 119.3(4)
C27 C26 C18 119.4(3)
C27 C26 C25 116.3(3)
C18 C26 C25 124.3(3)
C22 C27 C21 121.9(4)
C22 C27 C26 120.6(4)
C21 C27 C26 117.5(3)
C50 C49 C54 121.9(6)
C49 C50 C51 119.7(5)
C1 N1 C4 116.2(3)
C1 N1 C2 111.4(3)
C4 N1 C2 122.1(3)
C1 N2 C6 125.8(3)
C1 N2 C3 111.9(3)
C6 N2 C3 120.0(3)
C28 N3 C29 110.9(3)
C28 N3 C31 120.7(3)
C29 N3 C31 120.3(3)
C28 N4 C33 123.1(3)
C28 N4 C30 111.8(3)
C33 N4 C30 123.1(3)
C28 Ru1 C1 107.35(13)
C28 Ru1 C36 92.59(13)
C1 Ru1 C36 157.51(13)
C28 Ru1 C19 84.98(13)
C1 Ru1 C19 82.69(13)
C36 Ru1 C19 88.97(13)
C28 Ru1 C35 80.43(14)
C1 Ru1 C35 153.10(13)
C36 Ru1 C35 38.86(13)
C19 Ru1 C35 124.05(13)
C28 Ru1 C37 129.57(13)
C1 Ru1 C37 119.32(13)
C36 Ru1 C37 38.55(13)
C19 Ru1 C37 83.11(13)
C35 Ru1 C37 66.89(14)
C28 Ru1 C5 81.84(13)
C1 Ru1 C5 75.98(13)
C36 Ru1 C5 118.15(13)
C19 Ru1 C5 150.19(12)
C35 Ru1 C5 79.86(13)
C37 Ru1 C5 125.54(14)
C28 Ru1 C38 152.29(14)
C1 Ru1 C38 98.03(13)
C36 Ru1 C38 65.16(13)
C19 Ru1 C38 109.60(12)
C35 Ru1 C38 71.88(14)
C37 Ru1 C38 36.09(14)
C5 Ru1 C38 93.97(13)
C58 O1 C55 101.3(6)
O1 C55 C56 100.2(5)
C57 C56 C55 108.3(5)
C56 C57 C58 111.7(5)
C57 C58 O1 106.7(5)

loop_
_geom_bond_atom_site_label_1
_geom_bond_atom_site_label_2
_geom_bond_distance
C1 N2 1.332(4)
C1 N1 1.354(4)
C1 Ru1 2.015(3)
C2 N1 1.474(4)
C2 C3 1.529(5)
C3 N2 1.479(4)
C4 N1 1.447(4)
C4 C8 1.517(5)
C4 C5 1.540(4)
C5 Ru1 2.232(3)
C6 N2 1.446(4)
C6 C18 1.524(5)
C6 C7 1.529(5)
C8 C9 1.369(5)
C8 C16 1.433(5)
C9 C10 1.396(5)
C10 C11 1.365(6)
C11 C17 1.410(5)
C53 C52 1.403(6)
C53 C54 1.429(6)
C53 C45 1.433(5)
C12 C13 1.359(6)
C12 C17 1.411(5)
C13 C14 1.408(6)
C14 C15 1.364(5)
C15 C16 1.420(5)
C52 C51 1.374(6)
C48 C47 1.332(7)
C48 C54 1.428(7)
C16 C17 1.428(5)
C45 C46 1.367(5)
C45 C33 1.526(5)
C28 N4 1.335(4)
C28 N3 1.372(4)
C28 Ru1 2.008(3)
C29 N3 1.461(5)
C29 C30 1.520(6)
C46 C47 1.412(6)
C30 N4 1.489(4)
C31 N3 1.459(5)
C31 C35 1.520(5)
C31 C32 1.527(5)
C33 N4 1.458(5)
C33 C34 1.540(5)
C35 C36 1.438(5)
C35 C43 1.475(5)
C35 Ru1 2.181(3)
C36 C37 1.427(5)
C36 Ru1 2.141(3)
C37 C38 1.403(5)
C37 Ru1 2.180(3)
C38 C44 1.462(6)
C38 Ru1 2.327(4)
C39 C44 1.391(5)
C39 C40 1.390(7)
C40 C41 1.367(8)
C41 C42 1.403(7)
C42 C43 1.389(6)
C43 C44 1.409(6)
C51 C50 1.397(10)
C18 C19 1.389(5)
C18 C26 1.437(5)
C19 C20 1.438(5)
C19 Ru1 2.175(3)
C20 C21 1.353(5)
C21 C27 1.414(6)
C22 C23 1.362(6)
C22 C27 1.404(5)
C23 C24 1.409(6)
C24 C25 1.355(5)
C25 C26 1.442(5)
C54 C49 1.410(7)
C26 C27 1.420(5)
C49 C50 1.352(11)
O1 C58 1.502(8)
O1 C55 1.550(9)
C55 C56 1.515(8)
C56 C57 1.357(7)
C57 C58 1.390(7)
